data_7239066
loop_
_publ_author_name
'Chen, Yao'
'Zhao, Shun-Ping'
'Liu, Jian-Lan'
'Ning, Wei-Hua'
'Sun, Xiao-Mei'
'Ren, Xiao-Ming'

_publ_section_title
;
 A bis(maleonitriledithiolato)nickelate charge-transfer salt with mixed
 stacks exhibiting novel non-ferroelectric-type dielectric phase
 transition and bistability
;
_journal_issue 18
_journal_name_full 'RSC Advances'
_journal_page_first 9178
_journal_paper_doi 10.1039/c3ra41607k
_journal_volume 4
_journal_year 2014
_chemical_formula_sum 'C34 H42 N6 Ni S4'
_chemical_formula_weight 721.69
_space_group_IT_number 2
_space_group_name_Hall '-P 1'
_space_group_name_H-M_alt 'P -1'
_symmetry_cell_setting triclinic
_symmetry_space_group_name_H-M 'P -1'
_atom_sites_solution_hydrogens geom
_atom_sites_solution_primary direct
_atom_sites_solution_secondary difmap
_audit_creation_method SHELXL-97
_cell_angle_alpha 87.616(4)
_cell_angle_beta 87.800(5)
_cell_angle_gamma 72.222(4)
_cell_formula_units_Z 1
_cell_length_a 7.217(2)
_cell_length_b 8.617(3)
_cell_length_c 16.124(5)
_cell_measurement_reflns_used 714
_cell_measurement_temperature 296(2)
_cell_measurement_theta_max 15.861
_cell_measurement_theta_min 2.5295
_cell_volume 953.7(5)
_computing_structure_refinement 'SHELXL-97 (Sheldrick, 1997)'
_computing_structure_solution 'SHELXS-97 (Sheldrick, 1990)'
_diffrn_ambient_temperature 296(2)
_diffrn_measured_fraction_theta_full 0.991
_diffrn_measured_fraction_theta_max 0.991
_diffrn_measurement_device_type 'CCD area detector'
_diffrn_measurement_method 'phi and omega scans'
_diffrn_radiation_monochromator graphite
_diffrn_radiation_source 'fine-focus sealed tube'
_diffrn_radiation_type MoK\a
_diffrn_radiation_wavelength 0.71073
_diffrn_reflns_av_R_equivalents 0.0579
_diffrn_reflns_av_sigmaI/netI 0.1048
_diffrn_reflns_limit_h_max 8
_diffrn_reflns_limit_h_min -8
_diffrn_reflns_limit_k_max 10
_diffrn_reflns_limit_k_min -10
_diffrn_reflns_limit_l_max 17
_diffrn_reflns_limit_l_min -19
_diffrn_reflns_number 7258
_diffrn_reflns_theta_full 25.50
_diffrn_reflns_theta_max 25.50
_diffrn_reflns_theta_min 1.26
_exptl_absorpt_coefficient_mu 0.758
_exptl_absorpt_correction_T_max 0.9239
_exptl_absorpt_correction_T_min 0.7986
_exptl_absorpt_correction_type multi-scan
_exptl_crystal_colour Dark-red
_exptl_crystal_density_diffrn 1.257
_exptl_crystal_density_method 'not measured'
_exptl_crystal_description Plate
_exptl_crystal_F_000 380
_exptl_crystal_size_max 0.3
_exptl_crystal_size_mid 0.2
_exptl_crystal_size_min 0.1
_refine_diff_density_max 0.478
_refine_diff_density_min -0.341
_refine_diff_density_rms 0.143
_refine_ls_extinction_method none
_refine_ls_goodness_of_fit_ref 0.883
_refine_ls_hydrogen_treatment mixed
_refine_ls_matrix_type full
_refine_ls_number_parameters 205
_refine_ls_number_reflns 3527
_refine_ls_number_restraints 0
_refine_ls_restrained_S_all 0.883
_refine_ls_R_factor_all 0.1759
_refine_ls_R_factor_gt 0.0568
_refine_ls_shift/su_max 0.000
_refine_ls_shift/su_mean 0.000
_refine_ls_structure_factor_coef Fsqd
_refine_ls_weighting_details 'calc w=1/[\s^2^(Fo^2^)+(0.0913P)^2^+0.0000P] where P=(Fo^2^+2Fc^2^)/3'
_refine_ls_weighting_scheme calc
_refine_ls_wR_factor_gt 0.1367
_refine_ls_wR_factor_ref 0.1886
_reflns_number_gt 1450
_reflns_number_total 3527
_reflns_threshold_expression >2sigma(I)
_cod_data_source_file c3ra41607k.txt
_cod_data_source_block 1
_cod_depositor_comments
;
The following automatic conversions were performed:

data item '_symmetry_cell_setting' value 'Triclinic' was changed to
'triclinic' in accordance with the
/home/saulius/struct/COD-crude-data/automatic-downloads/DataCite-retrospective/RSC/depositions/lib/dictionaries/cif_core.dic
dictionary named 'cif_core.dic' version 2.4.2 last updated on
2011-04-26.

Automatic conversion script
Id: cif_fix_values 6909 2019-04-08 15:41:33Z antanas 
;
_cod_original_sg_symbol_H-M P-1
_cod_database_code 7239066

loop_
_symmetry_equiv_pos_as_xyz
'x, y, z'
'-x, -y, -z'

loop_
_atom_site_label
_atom_site_type_symbol
_atom_site_fract_x
_atom_site_fract_y
_atom_site_fract_z
_atom_site_U_iso_or_equiv
_atom_site_adp_type
_atom_site_occupancy
_atom_site_symmetry_multiplicity
_atom_site_calc_flag
_atom_site_refinement_flags
Ni1 Ni 0.5000 0.0000 0.5000 0.0755(4) Uani 1 2 d S
S1 S 0.5467(2) 0.20814(19) 0.55653(11) 0.0885(6) Uani 1 1 d .
S2 S 0.2620(2) 0.0012(2) 0.58667(10) 0.0909(6) Uani 1 1 d .
N1 N 0.3274(8) 0.5253(7) 0.7094(4) 0.1109(19) Uani 1 1 d .
N2 N -0.0457(11) 0.2464(9) 0.7531(4) 0.150(3) Uani 1 1 d .
N3 N 1.2290(7) 0.2462(6) 0.3368(3) 0.0814(13) Uani 1 1 d .
C1 C 0.3405(9) 0.4074(8) 0.6765(4) 0.0852(18) Uani 1 1 d .
C2 C 0.3613(8) 0.2620(7) 0.6319(3) 0.0783(16) Uani 1 1 d .
C3 C 0.2351(8) 0.1723(7) 0.6446(4) 0.0828(17) Uani 1 1 d .
C4 C 0.0788(11) 0.2151(9) 0.7059(5) 0.102(2) Uani 1 1 d .
C5 C 0.4766(15) 0.2597(14) -0.1170(6) 0.207(5) Uani 1 1 d .
H5A H 0.3598 0.2293 -0.1206 0.311 Uiso 1 1 calc R
H5B H 0.5729 0.1990 -0.1559 0.311 Uiso 1 1 calc R
H5C H 0.4486 0.3743 -0.1298 0.311 Uiso 1 1 calc R
C6 C 0.5477(17) 0.2254(13) -0.0358(7) 0.183(4) Uani 1 1 d .
H6A H 0.5712 0.1100 -0.0232 0.220 Uiso 1 1 calc R
H6B H 0.4474 0.2850 0.0028 0.220 Uiso 1 1 calc R
C7 C 0.7283(15) 0.2662(12) -0.0216(6) 0.163(4) Uani 1 1 d .
H7A H 0.7041 0.3822 -0.0321 0.196 Uiso 1 1 calc R
H7B H 0.8281 0.2092 -0.0611 0.196 Uiso 1 1 calc R
C8 C 0.8037(15) 0.2232(12) 0.0647(6) 0.174(4) Uani 1 1 d .
H8A H 0.7042 0.2823 0.1037 0.208 Uiso 1 1 calc R
H8B H 0.8233 0.1078 0.0755 0.208 Uiso 1 1 calc R
C9 C 0.9876(15) 0.2579(12) 0.0815(6) 0.169(4) Uani 1 1 d .
H9A H 0.9661 0.3747 0.0775 0.203 Uiso 1 1 calc R
H9B H 1.0857 0.2075 0.0398 0.203 Uiso 1 1 calc R
C10 C 1.0650(15) 0.1903(11) 0.1718(6) 0.155(3) Uani 1 1 d .
H10A H 0.9722 0.2468 0.2139 0.186 Uiso 1 1 calc R
H10B H 1.0782 0.0750 0.1775 0.186 Uiso 1 1 calc R
C11 C 1.2471(15) 0.2148(13) 0.1832(5) 0.160(4) Uani 1 1 d .
H11A H 1.2325 0.3306 0.1802 0.192 Uiso 1 1 calc R
H11B H 1.3379 0.1630 0.1393 0.192 Uiso 1 1 calc R
C12 C 1.3268(10) 0.1434(8) 0.2669(4) 0.104(2) Uani 1 1 d .
H12A H 1.3108 0.0360 0.2751 0.125 Uiso 1 1 calc R
H12B H 1.4650 0.1307 0.2670 0.125 Uiso 1 1 calc R
C13 C 1.2827(9) 0.3766(8) 0.3533(4) 0.098(2) Uani 1 1 d .
H13A H 1.3799 0.4008 0.3206 0.118 Uiso 1 1 calc R
C14 C 1.1975(9) 0.4758(8) 0.4174(4) 0.0939(19) Uani 1 1 d .
H14A H 1.2409 0.5636 0.4287 0.113 Uiso 1 1 calc R
C15 C 1.0481(8) 0.4469(7) 0.4654(3) 0.0720(15) Uani 1 1 d .
C16 C 0.9989(9) 0.3098(8) 0.4474(4) 0.0870(18) Uani 1 1 d .
H16A H 0.9024 0.2826 0.4791 0.104 Uiso 1 1 calc R
C17 C 1.0897(9) 0.2131(8) 0.3834(4) 0.0887(18) Uani 1 1 d .
H17A H 1.0526 0.1219 0.3724 0.106 Uiso 1 1 calc R

loop_
_atom_site_aniso_label
_atom_site_aniso_U_11
_atom_site_aniso_U_22
_atom_site_aniso_U_33
_atom_site_aniso_U_23
_atom_site_aniso_U_13
_atom_site_aniso_U_12
Ni1 0.0727(7) 0.0741(7) 0.0893(8) -0.0034(6) -0.0006(5) -0.0368(6)
S1 0.0861(11) 0.0873(11) 0.1066(13) -0.0160(9) 0.0120(9) -0.0479(9)
S2 0.0902(11) 0.0915(11) 0.1067(13) -0.0065(10) 0.0094(9) -0.0520(10)
N1 0.114(5) 0.100(4) 0.124(5) -0.023(4) 0.017(4) -0.040(4)
N2 0.140(6) 0.174(7) 0.140(6) -0.003(5) 0.042(5) -0.060(5)
N3 0.083(3) 0.083(3) 0.080(4) -0.007(3) -0.002(3) -0.028(3)
C1 0.078(4) 0.095(5) 0.087(5) -0.009(4) 0.004(3) -0.034(4)
C2 0.076(4) 0.080(4) 0.081(4) -0.003(3) 0.003(3) -0.027(3)
C3 0.084(4) 0.083(4) 0.087(4) 0.001(3) 0.003(3) -0.036(4)
C4 0.112(6) 0.102(5) 0.101(6) -0.002(4) 0.010(4) -0.046(5)
C5 0.187(11) 0.268(13) 0.148(9) -0.025(9) -0.039(8) -0.035(9)
C6 0.182(11) 0.218(12) 0.150(10) -0.001(8) -0.009(8) -0.061(9)
C7 0.172(10) 0.182(9) 0.119(8) -0.024(7) -0.019(7) -0.025(8)
C8 0.152(9) 0.204(10) 0.133(9) -0.023(7) -0.017(7) -0.003(8)
C9 0.139(8) 0.223(11) 0.123(8) -0.015(7) -0.007(6) -0.020(8)
C10 0.163(9) 0.176(9) 0.131(8) -0.055(7) 0.032(7) -0.057(7)
C11 0.174(9) 0.231(10) 0.102(7) -0.054(7) 0.035(6) -0.100(8)
C12 0.106(5) 0.114(5) 0.093(5) -0.028(5) 0.011(4) -0.033(4)
C13 0.103(5) 0.114(5) 0.094(5) -0.007(4) 0.013(4) -0.059(5)
C14 0.104(5) 0.097(5) 0.099(5) -0.019(4) 0.012(4) -0.058(4)
C15 0.073(4) 0.082(4) 0.072(4) 0.006(3) -0.006(3) -0.041(3)
C16 0.089(4) 0.101(5) 0.085(5) -0.004(4) 0.005(4) -0.050(4)
C17 0.088(4) 0.092(5) 0.097(5) 0.002(4) -0.002(4) -0.045(4)

loop_
_atom_type_symbol
_atom_type_description
_atom_type_scat_dispersion_real
_atom_type_scat_dispersion_imag
_atom_type_scat_source
C C 0.0033 0.0016 'International Tables Vol C Tables 4.2.6.8 and 6.1.1.4'
H H 0.0000 0.0000 'International Tables Vol C Tables 4.2.6.8 and 6.1.1.4'
N N 0.0061 0.0033 'International Tables Vol C Tables 4.2.6.8 and 6.1.1.4'
Ni Ni 0.3393 1.1124 'International Tables Vol C Tables 4.2.6.8 and 6.1.1.4'
S S 0.1246 0.1234 'International Tables Vol C Tables 4.2.6.8 and 6.1.1.4'

loop_
_geom_angle_atom_site_label_1
_geom_angle_atom_site_label_2
_geom_angle_atom_site_label_3
_geom_angle
_geom_angle_site_symmetry_1
_geom_angle_site_symmetry_3
S1 Ni1 S1 180.00(8) 2_656 .
S1 Ni1 S2 91.98(6) 2_656 2_656
S1 Ni1 S2 88.02(6) . 2_656
S1 Ni1 S2 88.02(6) 2_656 .
S1 Ni1 S2 91.98(6) . .
S2 Ni1 S2 180.0 2_656 .
C2 S1 Ni1 103.5(2) . .
C3 S2 Ni1 103.8(2) . .
C17 N3 C13 118.9(5) . .
C17 N3 C12 122.2(5) . .
C13 N3 C12 118.9(5) . .
N1 C1 C2 177.4(7) . .
C3 C2 C1 121.9(5) . .
C3 C2 S1 120.5(5) . .
C1 C2 S1 117.6(4) . .
C2 C3 C4 121.7(6) . .
C2 C3 S2 120.0(5) . .
C4 C3 S2 118.3(4) . .
N2 C4 C3 178.5(8) . .
C6 C5 H5A 109.5 . .
C6 C5 H5B 109.5 . .
H5A C5 H5B 109.5 . .
C6 C5 H5C 109.5 . .
H5A C5 H5C 109.5 . .
H5B C5 H5C 109.5 . .
C5 C6 C7 115.2(10) . .
C5 C6 H6A 108.5 . .
C7 C6 H6A 108.5 . .
C5 C6 H6B 108.5 . .
C7 C6 H6B 108.5 . .
H6A C6 H6B 107.5 . .
C6 C7 C8 113.9(10) . .
C6 C7 H7A 108.8 . .
C8 C7 H7A 108.8 . .
C6 C7 H7B 108.8 . .
C8 C7 H7B 108.8 . .
H7A C7 H7B 107.7 . .
C9 C8 C7 116.0(10) . .
C9 C8 H8A 108.3 . .
C7 C8 H8A 108.3 . .
C9 C8 H8B 108.3 . .
C7 C8 H8B 108.3 . .
H8A C8 H8B 107.4 . .
C8 C9 C10 111.5(9) . .
C8 C9 H9A 109.3 . .
C10 C9 H9A 109.3 . .
C8 C9 H9B 109.3 . .
C10 C9 H9B 109.3 . .
H9A C9 H9B 108.0 . .
C11 C10 C9 109.8(8) . .
C11 C10 H10A 109.7 . .
C9 C10 H10A 109.7 . .
C11 C10 H10B 109.7 . .
C9 C10 H10B 109.7 . .
H10A C10 H10B 108.2 . .
C10 C11 C12 110.3(8) . .
C10 C11 H11A 109.6 . .
C12 C11 H11A 109.6 . .
C10 C11 H11B 109.6 . .
C12 C11 H11B 109.6 . .
H11A C11 H11B 108.1 . .
N3 C12 C11 112.7(6) . .
N3 C12 H12A 109.1 . .
C11 C12 H12A 109.1 . .
N3 C12 H12B 109.1 . .
C11 C12 H12B 109.1 . .
H12A C12 H12B 107.8 . .
N3 C13 C14 121.4(6) . .
N3 C13 H13A 119.3 . .
C14 C13 H13A 119.3 . .
C13 C14 C15 120.9(5) . .
C13 C14 H14A 119.5 . .
C15 C14 H14A 119.5 . .
C16 C15 C14 116.0(5) . .
C16 C15 C15 121.9(6) . 2_766
C14 C15 C15 122.1(6) . 2_766
C17 C16 C15 121.1(5) . .
C17 C16 H16A 119.5 . .
C15 C16 H16A 119.5 . .
N3 C17 C16 121.7(6) . .
N3 C17 H17A 119.2 . .
C16 C17 H17A 119.2 . .

loop_
_geom_bond_atom_site_label_1
_geom_bond_atom_site_label_2
_geom_bond_distance
_geom_bond_site_symmetry_2
Ni1 S1 2.1656(16) 2_656
Ni1 S1 2.1656(16) .
Ni1 S2 2.1698(16) 2_656
Ni1 S2 2.1698(16) .
S1 C2 1.740(6) .
S2 C3 1.735(6) .
N1 C1 1.143(7) .
N2 C4 1.130(8) .
N3 C17 1.325(7) .
N3 C13 1.335(7) .
N3 C12 1.480(7) .
C1 C2 1.435(8) .
C2 C3 1.368(7) .
C3 C4 1.440(8) .
C5 C6 1.411(11) .
C5 H5A 0.9600 .
C5 H5B 0.9600 .
C5 H5C 0.9600 .
C6 C7 1.478(12) .
C6 H6A 0.9700 .
C6 H6B 0.9700 .
C7 C8 1.503(11) .
C7 H7A 0.9700 .
C7 H7B 0.9700 .
C8 C9 1.483(12) .
C8 H8A 0.9700 .
C8 H8B 0.9700 .
C9 C10 1.602(11) .
C9 H9A 0.9700 .
C9 H9B 0.9700 .
C10 C11 1.413(10) .
C10 H10A 0.9700 .
C10 H10B 0.9700 .
C11 C12 1.519(10) .
C11 H11A 0.9700 .
C11 H11B 0.9700 .
C12 H12A 0.9700 .
C12 H12B 0.9700 .
C13 C14 1.371(8) .
C13 H13A 0.9300 .
C14 C15 1.381(8) .
C14 H14A 0.9300 .
C15 C16 1.379(8) .
C15 C15 1.483(11) 2_766
C16 C17 1.369(8) .
C16 H16A 0.9300 .
C17 H17A 0.9300 .
